data_2229720
loop_
_publ_author_name
'Fun, Hoong-Kun'
'Hemamalini, Madhukar'
Nithinchandra
'Kalluraya, Balakrishna'

_publ_section_title
;
 2,3-Dibromo-3-(4-bromophenyl)-1-[3-(4-methoxyphenyl)sydnon-4-yl]propan-1-one
;
_journal_coeditor_code IS2691
_journal_issue 4
_journal_name_full 'Acta Crystallographica Section E'
_journal_page_first o951
_journal_paper_doi 10.1107/S1600536811010002
_journal_volume 67
_journal_year 2011
_chemical_formula_iupac 'C18 H13 Br3 N2 O4'
_chemical_formula_moiety 'C18 H13 Br3 N2 O4'
_chemical_formula_sum 'C18 H13 Br3 N2 O4'
_chemical_formula_weight 561.03
_chemical_name_common
;
2,3-Dibromo-3-(4-bromophenyl)-1-[3-(4-methoxyphenyl)sydnon-4-yl]propan-1-one
;
_chemical_name_systematic
;
4-[2,3-dibromo-3-(4-bromophenyl)propanoyl]-3-(4-methoxyphenyl)-
1,2,3-oxadiazol-3-ylium-5-olate
;
_space_group_IT_number 14
_symmetry_cell_setting monoclinic
_symmetry_space_group_name_Hall '-P 2yn'
_symmetry_space_group_name_H-M 'P 1 21/n 1'
_atom_sites_solution_hydrogens geom
_atom_sites_solution_primary direct
_atom_sites_solution_secondary difmap
_audit_creation_method SHELXL-97
_cell_angle_alpha 90.00
_cell_angle_beta 108.8480(10)
_cell_angle_gamma 90.00
_cell_formula_units_Z 4
_cell_length_a 7.80240(10)
_cell_length_b 24.0261(3)
_cell_length_c 10.82110(10)
_cell_measurement_reflns_used 6367
_cell_measurement_temperature 296(2)
_cell_measurement_theta_max 28.29
_cell_measurement_theta_min 2.61
_cell_volume 1919.76(4)
_computing_cell_refinement 'SAINT (Bruker, 2009)'
_computing_data_collection 'APEX2 (Bruker, 2009)'
_computing_data_reduction 'SAINT (Bruker, 2009)'
_computing_molecular_graphics 'SHELXTL (Sheldrick, 2008)'
_computing_publication_material 'SHELXTL (Sheldrick, 2008) and PLATON (Spek, 2009)'
_computing_structure_refinement 'SHELXTL (Sheldrick, 2008)'
_computing_structure_solution 'SHELXTL (Sheldrick, 2008)'
_diffrn_ambient_temperature 296(2)
_diffrn_measured_fraction_theta_full 0.997
_diffrn_measured_fraction_theta_max 0.997
_diffrn_measurement_device_type
;
Bruker SMART APEXII CCD area-detector
;
_diffrn_measurement_method '\f and \w'
_diffrn_radiation_monochromator graphite
_diffrn_radiation_source 'fine-focus sealed tube'
_diffrn_radiation_type MoK\a
_diffrn_radiation_wavelength 0.71073
_diffrn_reflns_av_R_equivalents 0.0335
_diffrn_reflns_av_sigmaI/netI 0.0458
_diffrn_reflns_limit_h_max 11
_diffrn_reflns_limit_h_min -11
_diffrn_reflns_limit_k_max 23
_diffrn_reflns_limit_k_min -34
_diffrn_reflns_limit_l_max 15
_diffrn_reflns_limit_l_min -14
_diffrn_reflns_number 20615
_diffrn_reflns_theta_full 30.52
_diffrn_reflns_theta_max 30.52
_diffrn_reflns_theta_min 1.70
_diffrn_standards_number 0
_exptl_absorpt_coefficient_mu 6.331
_exptl_absorpt_correction_T_max 0.4956
_exptl_absorpt_correction_T_min 0.1910
_exptl_absorpt_correction_type multi-scan
_exptl_absorpt_process_details '(SADABS; Bruker, 2009)'
_exptl_crystal_colour colourless
_exptl_crystal_density_diffrn 1.941
_exptl_crystal_density_method 'not measured'
_exptl_crystal_description plate
_exptl_crystal_F_000 1088
_exptl_crystal_size_max 0.39
_exptl_crystal_size_mid 0.27
_exptl_crystal_size_min 0.13
_refine_diff_density_max 0.629
_refine_diff_density_min -0.744
_refine_ls_extinction_method none
_refine_ls_goodness_of_fit_ref 1.004
_refine_ls_hydrogen_treatment constr
_refine_ls_matrix_type full
_refine_ls_number_parameters 245
_refine_ls_number_reflns 5841
_refine_ls_number_restraints 0
_refine_ls_restrained_S_all 1.004
_refine_ls_R_factor_all 0.0854
_refine_ls_R_factor_gt 0.0407
_refine_ls_shift/su_max 0.001
_refine_ls_shift/su_mean 0.000
_refine_ls_structure_factor_coef Fsqd
_refine_ls_weighting_details 'calc w=1/[\s^2^(Fo^2^)+(0.0481P)^2^+0.1633P] where P=(Fo^2^+2Fc^2^)/3'
_refine_ls_weighting_scheme calc
_refine_ls_wR_factor_gt 0.0879
_refine_ls_wR_factor_ref 0.1009
_reflns_number_gt 3490
_reflns_number_total 5841
_reflns_threshold_expression I>2\s(I)
_cod_data_source_file is2691.cif
_cod_data_source_block I
_cod_original_sg_symbol_H-M 'P 21/n'
_cod_database_code 2229720
_cod_database_fobs_code 2229720

loop_
_symmetry_equiv_pos_as_xyz
'x, y, z'
'-x+1/2, y+1/2, -z+1/2'
'-x, -y, -z'
'x-1/2, -y-1/2, z-1/2'

loop_
_atom_site_type_symbol
_atom_site_label
_atom_site_fract_x
_atom_site_fract_y
_atom_site_fract_z
_atom_site_U_iso_or_equiv
_atom_site_adp_type
_atom_site_calc_flag
_atom_site_refinement_flags
_atom_site_occupancy
_atom_site_disorder_assembly
_atom_site_disorder_group
Br Br1 1.14574(6) -0.038999(13) 0.37333(4) 0.06333(13) Uani d . 1 . .
Br Br2 0.95173(5) 0.252012(13) 0.22636(3) 0.05191(11) Uani d . 1 . .
Br Br3 0.87928(7) 0.183591(15) 0.60488(4) 0.07974(16) Uani d . 1 . .
O O1 0.9670(3) 0.31433(8) 0.5109(2) 0.0525(6) Uani d . 1 . .
O O2 0.4433(3) 0.22666(9) 0.3829(2) 0.0557(6) Uani d . 1 . .
O O3 0.3565(3) 0.31283(9) 0.4242(2) 0.0513(5) Uani d . 1 . .
O O4 1.0534(3) 0.52989(8) 0.7386(2) 0.0541(6) Uani d . 1 . .
N N1 0.4365(3) 0.36133(10) 0.4786(2) 0.0462(6) Uani d . 1 . .
N N2 0.6087(3) 0.35365(9) 0.5050(2) 0.0347(5) Uani d . 1 . .
C C1 0.9177(4) 0.11794(11) 0.2936(3) 0.0427(7) Uani d . 1 . .
H H1A 0.8111 0.1332 0.2379 0.051 Uiso calc R 1 . .
C C2 0.9488(4) 0.06109(12) 0.2902(3) 0.0468(7) Uani d . 1 . .
H H2A 0.8635 0.0382 0.2329 0.056 Uiso calc R 1 . .
C C3 1.1067(4) 0.03920(11) 0.3725(3) 0.0420(7) Uani d . 1 . .
C C4 1.2369(4) 0.07204(13) 0.4552(3) 0.0479(8) Uani d . 1 . .
H H4A 1.3447 0.0565 0.5084 0.057 Uiso calc R 1 . .
C C5 1.2064(4) 0.12855(12) 0.4587(3) 0.0420(7) Uani d . 1 . .
H H5A 1.2945 0.1512 0.5145 0.050 Uiso calc R 1 . .
C C6 1.0445(4) 0.15199(11) 0.3793(3) 0.0362(6) Uani d . 1 . .
C C7 1.0097(4) 0.21271(11) 0.3953(3) 0.0337(6) Uani d . 1 . .
H H7A 1.1185 0.2293 0.4570 0.040 Uiso calc R 1 . .
C C8 0.8505(4) 0.22382(11) 0.4423(3) 0.0395(6) Uani d . 1 . .
H H8A 0.7381 0.2121 0.3755 0.047 Uiso calc R 1 . .
C C9 0.8350(4) 0.28446(11) 0.4789(3) 0.0374(6) Uani d . 1 . .
C C10 0.6552(4) 0.30218(11) 0.4736(3) 0.0354(6) Uani d . 1 . .
C C11 0.4882(4) 0.27294(12) 0.4223(3) 0.0429(7) Uani d . 1 . .
C C12 0.7239(4) 0.40007(11) 0.5653(3) 0.0342(6) Uani d . 1 . .
C C13 0.8625(4) 0.39242(11) 0.6808(3) 0.0389(7) Uani d . 1 . .
H H13A 0.8838 0.3576 0.7206 0.047 Uiso calc R 1 . .
C C14 0.9684(4) 0.43718(12) 0.7358(3) 0.0423(7) Uani d . 1 . .
H H14A 1.0633 0.4328 0.8135 0.051 Uiso calc R 1 . .
C C15 0.9355(4) 0.48902(11) 0.6766(3) 0.0406(7) Uani d . 1 . .
C C16 0.7926(4) 0.49630(12) 0.5621(3) 0.0447(7) Uani d . 1 . .
H H16A 0.7685 0.5312 0.5233 0.054 Uiso calc R 1 . .
C C17 0.6866(4) 0.45139(12) 0.5062(3) 0.0433(7) Uani d . 1 . .
H H17A 0.5905 0.4557 0.4291 0.052 Uiso calc R 1 . .
C C18 1.0212(5) 0.58493(13) 0.6871(4) 0.0671(10) Uani d . 1 . .
H H18A 1.1193 0.6087 0.7345 0.101 Uiso calc R 1 . .
H H18B 0.9100 0.5987 0.6954 0.101 Uiso calc R 1 . .
H H18C 1.0126 0.5844 0.5966 0.101 Uiso calc R 1 . .

loop_
_atom_site_aniso_label
_atom_site_aniso_U_11
_atom_site_aniso_U_22
_atom_site_aniso_U_33
_atom_site_aniso_U_12
_atom_site_aniso_U_13
_atom_site_aniso_U_23
Br1 0.0987(3) 0.02994(17) 0.0680(2) 0.00875(16) 0.0361(2) 0.00131(14)
Br2 0.0698(2) 0.04374(19) 0.04443(19) 0.00350(15) 0.02161(16) 0.00642(13)
Br3 0.1518(4) 0.0394(2) 0.0769(3) 0.0121(2) 0.0770(3) 0.01108(17)
O1 0.0444(12) 0.0336(11) 0.0857(16) -0.0076(9) 0.0296(11) -0.0153(11)
O2 0.0558(13) 0.0399(12) 0.0737(15) -0.0161(11) 0.0243(11) -0.0118(11)
O3 0.0404(12) 0.0495(13) 0.0626(14) -0.0055(10) 0.0149(10) -0.0070(11)
O4 0.0582(14) 0.0369(12) 0.0598(14) -0.0091(10) 0.0087(11) -0.0069(10)
N1 0.0429(15) 0.0402(14) 0.0546(15) -0.0011(11) 0.0145(12) -0.0050(12)
N2 0.0362(13) 0.0325(12) 0.0370(12) 0.0008(10) 0.0140(10) -0.0008(9)
C1 0.0403(16) 0.0350(15) 0.0506(17) 0.0012(12) 0.0116(14) -0.0072(13)
C2 0.0555(19) 0.0331(15) 0.0527(18) -0.0051(14) 0.0187(15) -0.0107(14)
C3 0.0583(19) 0.0270(14) 0.0501(17) 0.0016(13) 0.0308(15) 0.0008(12)
C4 0.0545(19) 0.0405(17) 0.0468(18) 0.0080(15) 0.0138(15) 0.0036(14)
C5 0.0470(17) 0.0357(15) 0.0404(16) -0.0007(13) 0.0102(14) -0.0026(12)
C6 0.0432(16) 0.0293(14) 0.0398(15) -0.0002(12) 0.0186(13) -0.0050(11)
C7 0.0377(15) 0.0291(13) 0.0360(14) -0.0008(11) 0.0142(12) -0.0021(11)
C8 0.0493(17) 0.0288(14) 0.0441(16) -0.0053(12) 0.0202(13) -0.0030(12)
C9 0.0457(16) 0.0268(13) 0.0453(16) -0.0017(12) 0.0225(13) -0.0012(12)
C10 0.0413(16) 0.0286(14) 0.0397(15) -0.0034(11) 0.0177(12) -0.0007(11)
C11 0.0458(17) 0.0410(17) 0.0443(17) -0.0078(14) 0.0178(14) 0.0008(13)
C12 0.0389(15) 0.0261(13) 0.0404(15) 0.0007(11) 0.0166(12) -0.0047(11)
C13 0.0467(17) 0.0294(14) 0.0410(16) 0.0092(12) 0.0147(13) 0.0059(12)
C14 0.0428(17) 0.0390(16) 0.0407(16) 0.0061(13) 0.0074(13) -0.0013(13)
C15 0.0457(17) 0.0314(15) 0.0461(17) 0.0012(12) 0.0168(14) -0.0043(12)
C16 0.0534(18) 0.0292(15) 0.0476(17) 0.0017(13) 0.0110(15) 0.0037(13)
C17 0.0453(17) 0.0361(16) 0.0430(16) 0.0056(13) 0.0067(13) 0.0032(12)
C18 0.082(3) 0.0320(18) 0.084(3) -0.0109(17) 0.022(2) -0.0017(17)

loop_
_atom_type_symbol
_atom_type_description
_atom_type_scat_dispersion_real
_atom_type_scat_dispersion_imag
_atom_type_scat_source
C C 0.0033 0.0016 'International Tables Vol C Tables 4.2.6.8 and 6.1.1.4'
H H 0.0000 0.0000 'International Tables Vol C Tables 4.2.6.8 and 6.1.1.4'
N N 0.0061 0.0033 'International Tables Vol C Tables 4.2.6.8 and 6.1.1.4'
O O 0.0106 0.0060 'International Tables Vol C Tables 4.2.6.8 and 6.1.1.4'
Br Br -0.2901 2.4595 'International Tables Vol C Tables 4.2.6.8 and 6.1.1.4'

loop_
_geom_angle_atom_site_label_1
_geom_angle_atom_site_label_2
_geom_angle_atom_site_label_3
_geom_angle_site_symmetry_1
_geom_angle_site_symmetry_3
_geom_angle
_geom_angle_publ_flag
N1 O3 C11 . . 110.7(2) ?
C15 O4 C18 . . 118.0(2) ?
N2 N1 O3 . . 105.8(2) ?
N1 N2 C10 . . 114.6(2) ?
N1 N2 C12 . . 116.0(2) ?
C10 N2 C12 . . 129.4(2) ?
C6 C1 C2 . . 120.3(3) ?
C6 C1 H1A . . 119.8 ?
C2 C1 H1A . . 119.8 ?
C3 C2 C1 . . 119.2(3) ?
C3 C2 H2A . . 120.4 ?
C1 C2 H2A . . 120.4 ?
C4 C3 C2 . . 121.7(3) ?
C4 C3 Br1 . . 118.9(2) ?
C2 C3 Br1 . . 119.4(2) ?
C3 C4 C5 . . 119.2(3) ?
C3 C4 H4A . . 120.4 ?
C5 C4 H4A . . 120.4 ?
C4 C5 C6 . . 120.6(3) ?
C4 C5 H5A . . 119.7 ?
C6 C5 H5A . . 119.7 ?
C1 C6 C5 . . 118.9(3) ?
C1 C6 C7 . . 122.2(2) ?
C5 C6 C7 . . 118.8(2) ?
C6 C7 C8 . . 114.1(2) ?
C6 C7 Br2 . . 110.67(18) ?
C8 C7 Br2 . . 105.06(18) ?
C6 C7 H7A . . 108.9 ?
C8 C7 H7A . . 108.9 ?
Br2 C7 H7A . . 108.9 ?
C7 C8 C9 . . 113.5(2) ?
C7 C8 Br3 . . 110.34(19) ?
C9 C8 Br3 . . 103.54(18) ?
C7 C8 H8A . . 109.8 ?
C9 C8 H8A . . 109.8 ?
Br3 C8 H8A . . 109.8 ?
O1 C9 C10 . . 124.1(2) ?
O1 C9 C8 . . 120.6(3) ?
C10 C9 C8 . . 115.3(2) ?
N2 C10 C11 . . 105.1(2) ?
N2 C10 C9 . . 126.1(2) ?
C11 C10 C9 . . 128.5(3) ?
O2 C11 O3 . . 120.2(3) ?
O2 C11 C10 . . 136.0(3) ?
O3 C11 C10 . . 103.8(2) ?
C13 C12 C17 . . 121.9(3) ?
C13 C12 N2 . . 119.8(2) ?
C17 C12 N2 . . 118.2(2) ?
C14 C13 C12 . . 118.5(3) ?
C14 C13 H13A . . 120.8 ?
C12 C13 H13A . . 120.8 ?
C13 C14 C15 . . 120.6(3) ?
C13 C14 H14A . . 119.7 ?
C15 C14 H14A . . 119.7 ?
O4 C15 C16 . . 124.7(3) ?
O4 C15 C14 . . 115.1(3) ?
C16 C15 C14 . . 120.2(3) ?
C17 C16 C15 . . 119.4(3) ?
C17 C16 H16A . . 120.3 ?
C15 C16 H16A . . 120.3 ?
C16 C17 C12 . . 119.5(3) ?
C16 C17 H17A . . 120.3 ?
C12 C17 H17A . . 120.3 ?
O4 C18 H18A . . 109.5 ?
O4 C18 H18B . . 109.5 ?
H18A C18 H18B . . 109.5 ?
O4 C18 H18C . . 109.5 ?
H18A C18 H18C . . 109.5 ?
H18B C18 H18C . . 109.5 ?

loop_
_geom_bond_atom_site_label_1
_geom_bond_atom_site_label_2
_geom_bond_site_symmetry_2
_geom_bond_distance
_geom_bond_publ_flag
Br1 C3 . 1.903(3) ?
Br2 C7 . 1.976(3) ?
Br3 C8 . 1.956(3) ?
O1 C9 . 1.211(3) ?
O2 C11 . 1.202(3) ?
O3 N1 . 1.362(3) ?
O3 C11 . 1.411(4) ?
O4 C15 . 1.364(3) ?
O4 C18 . 1.426(4) ?
N1 N2 . 1.293(3) ?
N2 C10 . 1.363(3) ?
N2 C12 . 1.449(3) ?
C1 C6 . 1.384(4) ?
C1 C2 . 1.390(4) ?
C1 H1A . 0.9300 ?
C2 C3 . 1.371(4) ?
C2 H2A . 0.9300 ?
C3 C4 . 1.367(4) ?
C4 C5 . 1.381(4) ?
C4 H4A . 0.9300 ?
C5 C6 . 1.396(4) ?
C5 H5A . 0.9300 ?
C6 C7 . 1.504(4) ?
C7 C8 . 1.510(4) ?
C7 H7A . 0.9800 ?
C8 C9 . 1.525(4) ?
C8 H8A . 0.9800 ?
C9 C10 . 1.449(4) ?
C10 C11 . 1.425(4) ?
C12 C13 . 1.376(4) ?
C12 C17 . 1.376(4) ?
C13 C14 . 1.369(4) ?
C13 H13A . 0.9300 ?
C14 C15 . 1.386(4) ?
C14 H14A . 0.9300 ?
C15 C16 . 1.385(4) ?
C16 C17 . 1.375(4) ?
C16 H16A . 0.9300 ?
C17 H17A . 0.9300 ?
C18 H18A . 0.9600 ?
C18 H18B . 0.9600 ?
C18 H18C . 0.9600 ?

loop_
_geom_hbond_atom_site_label_D
_geom_hbond_atom_site_label_H
_geom_hbond_atom_site_label_A
_geom_hbond_site_symmetry_A
_geom_hbond_distance_DH
_geom_hbond_distance_HA
_geom_hbond_distance_DA
_geom_hbond_angle_DHA
_geom_hbond_publ_flag
C8 H8A O2 . 0.98 2.35 3.032(4) 126 yes

loop_
_geom_torsion_atom_site_label_1
_geom_torsion_atom_site_label_2
_geom_torsion_atom_site_label_3
_geom_torsion_atom_site_label_4
_geom_torsion_site_symmetry_1
_geom_torsion_site_symmetry_2
_geom_torsion_site_symmetry_3
_geom_torsion_site_symmetry_4
_geom_torsion
_geom_torsion_publ_flag
C11 O3 N1 N2 . . . . 2.3(3) ?
O3 N1 N2 C10 . . . . -0.6(3) ?
O3 N1 N2 C12 . . . . -179.6(2) ?
C6 C1 C2 C3 . . . . -0.2(5) ?
C1 C2 C3 C4 . . . . -1.9(5) ?
C1 C2 C3 Br1 . . . . 177.5(2) ?
C2 C3 C4 C5 . . . . 1.9(5) ?
Br1 C3 C4 C5 . . . . -177.5(2) ?
C3 C4 C5 C6 . . . . 0.2(5) ?
C2 C1 C6 C5 . . . . 2.3(5) ?
C2 C1 C6 C7 . . . . -174.2(3) ?
C4 C5 C6 C1 . . . . -2.3(5) ?
C4 C5 C6 C7 . . . . 174.3(3) ?
C1 C6 C7 C8 . . . . 60.9(4) ?
C5 C6 C7 C8 . . . . -115.6(3) ?
C1 C6 C7 Br2 . . . . -57.4(3) ?
C5 C6 C7 Br2 . . . . 126.1(2) ?
C6 C7 C8 C9 . . . . 170.7(2) ?
Br2 C7 C8 C9 . . . . -67.9(2) ?
C6 C7 C8 Br3 . . . . 55.0(3) ?
Br2 C7 C8 Br3 . . . . 176.43(11) ?
C7 C8 C9 O1 . . . . -24.4(4) ?
Br3 C8 C9 O1 . . . . 95.3(3) ?
C7 C8 C9 C10 . . . . 156.2(2) ?
Br3 C8 C9 C10 . . . . -84.1(2) ?
N1 N2 C10 C11 . . . . -1.3(3) ?
C12 N2 C10 C11 . . . . 177.5(2) ?
N1 N2 C10 C9 . . . . 172.7(3) ?
C12 N2 C10 C9 . . . . -8.6(4) ?
O1 C9 C10 N2 . . . . -1.1(5) ?
C8 C9 C10 N2 . . . . 178.2(2) ?
O1 C9 C10 C11 . . . . 171.4(3) ?
C8 C9 C10 C11 . . . . -9.3(4) ?
N1 O3 C11 O2 . . . . 176.8(3) ?
N1 O3 C11 C10 . . . . -3.0(3) ?
N2 C10 C11 O2 . . . . -177.3(3) ?
C9 C10 C11 O2 . . . . 9.0(6) ?
N2 C10 C11 O3 . . . . 2.5(3) ?
C9 C10 C11 O3 . . . . -171.2(3) ?
N1 N2 C12 C13 . . . . 125.9(3) ?
C10 N2 C12 C13 . . . . -52.8(4) ?
N1 N2 C12 C17 . . . . -52.1(3) ?
C10 N2 C12 C17 . . . . 129.2(3) ?
C17 C12 C13 C14 . . . . -1.7(4) ?
N2 C12 C13 C14 . . . . -179.6(3) ?
C12 C13 C14 C15 . . . . 0.4(4) ?
C18 O4 C15 C16 . . . . 4.2(5) ?
C18 O4 C15 C14 . . . . -176.5(3) ?
C13 C14 C15 O4 . . . . -178.2(3) ?
C13 C14 C15 C16 . . . . 1.2(5) ?
O4 C15 C16 C17 . . . . 177.7(3) ?
C14 C15 C16 C17 . . . . -1.6(5) ?
C15 C16 C17 C12 . . . . 0.3(5) ?
C13 C12 C17 C16 . . . . 1.4(5) ?
N2 C12 C17 C16 . . . . 179.3(3) ?
